data_7215504
loop_
_publ_author_name
'Cao, Xinyu'
'Mu, Bao'
'Huang, Rudan'

_publ_section_title
;
 Synthesis of a series of coordination polymers based on mixed ligands to
 tune the structural dimension
;
_journal_issue 23
_journal_name_full CrystEngComm
_journal_page_first 5093
_journal_paper_doi 10.1039/c3ce42272k
_journal_volume 16
_journal_year 2014
_chemical_formula_sum 'C27 H18 Co N2 O5'
_chemical_formula_weight 509.36
_chemical_name_systematic
; 
 ? 
;
_space_group_IT_number 15
_symmetry_cell_setting monoclinic
_symmetry_space_group_name_Hall '-C 2yc'
_symmetry_space_group_name_H-M 'C 1 2/c 1'
_atom_sites_solution_hydrogens geom
_atom_sites_solution_primary direct
_atom_sites_solution_secondary difmap
_audit_creation_method SHELXL-97
_cell_angle_alpha 90.00
_cell_angle_beta 99.0210(10)
_cell_angle_gamma 90.00
_cell_formula_units_Z 8
_cell_length_a 19.0329(18)
_cell_length_b 10.3950(9)
_cell_length_c 22.382(2)
_cell_measurement_temperature 293(2)
_cell_volume 4373.4(7)
_computing_structure_refinement 'SHELXL-97 (Sheldrick, 2008)'
_computing_structure_solution 'SHELXS-97 (Sheldrick, 2008)'
_diffrn_ambient_temperature 293(2)
_diffrn_measured_fraction_theta_full 0.995
_diffrn_measured_fraction_theta_max 0.995
_diffrn_radiation_monochromator graphite
_diffrn_radiation_source 'fine-focus sealed tube'
_diffrn_radiation_type MoK\a
_diffrn_radiation_wavelength 0.71073
_diffrn_reflns_av_R_equivalents 0.0592
_diffrn_reflns_av_sigmaI/netI 0.0700
_diffrn_reflns_limit_h_max 20
_diffrn_reflns_limit_h_min -22
_diffrn_reflns_limit_k_max 12
_diffrn_reflns_limit_k_min -12
_diffrn_reflns_limit_l_max 26
_diffrn_reflns_limit_l_min -22
_diffrn_reflns_number 10725
_diffrn_reflns_theta_full 25.00
_diffrn_reflns_theta_max 25.00
_diffrn_reflns_theta_min 2.36
_exptl_absorpt_coefficient_mu 0.829
_exptl_absorpt_correction_T_max 0.8451
_exptl_absorpt_correction_T_min 0.7066
_exptl_absorpt_correction_type multi-scan
_exptl_absorpt_process_details sadabs
_exptl_crystal_density_diffrn 1.547
_exptl_crystal_density_method 'not measured'
_exptl_crystal_F_000 2088
_exptl_crystal_size_max 0.45
_exptl_crystal_size_mid 0.42
_exptl_crystal_size_min 0.21
_refine_diff_density_max 0.755
_refine_diff_density_min -0.497
_refine_diff_density_rms 0.088
_refine_ls_extinction_method none
_refine_ls_goodness_of_fit_ref 1.044
_refine_ls_hydrogen_treatment constr
_refine_ls_matrix_type full
_refine_ls_number_parameters 316
_refine_ls_number_reflns 3837
_refine_ls_number_restraints 0
_refine_ls_restrained_S_all 1.044
_refine_ls_R_factor_all 0.1072
_refine_ls_R_factor_gt 0.0593
_refine_ls_shift/su_max 0.000
_refine_ls_shift/su_mean 0.000
_refine_ls_structure_factor_coef Fsqd
_refine_ls_weighting_details 'calc w=1/[\s^2^(Fo^2^)+(0.0714P)^2^+18.4264P] where P=(Fo^2^+2Fc^2^)/3'
_refine_ls_weighting_scheme calc
_refine_ls_wR_factor_gt 0.1441
_refine_ls_wR_factor_ref 0.1803
_reflns_number_gt 2371
_reflns_number_total 3837
_reflns_threshold_expression >2sigma(I)
_cod_data_source_file c3ce42272k2.cif
_cod_data_source_block 121124a
_cod_depositor_comments
;
The following automatic conversions were performed:

'_symmetry_cell_setting' value 'Monoclinic' changed to 'monoclinic'
according to
/usr/data/users/saulius/crontab/automatic-downloads/rss-feeds/RSC/lib/dictionaries/cif_core.dic
dictionary named 'cif_core.dic' version 2.4.2 from 2011-04-26.

Automatic conversion script
Id: cif_fix_values 2281 2013-09-26 08:29:07Z andrius 

 Adding full bibliography for 7215502--7215509.cif.
;
_cod_original_cell_volume 4373.5(7)
_cod_original_sg_symbol_H-M C2/c
_cod_database_code 7215504

loop_
_symmetry_equiv_pos_as_xyz
'x, y, z'
'-x, y, -z+1/2'
'x+1/2, y+1/2, z'
'-x+1/2, y+1/2, -z+1/2'
'-x, -y, -z'
'x, -y, z-1/2'
'-x+1/2, -y+1/2, -z'
'x+1/2, -y+1/2, z-1/2'

loop_
_atom_site_label
_atom_site_type_symbol
_atom_site_fract_x
_atom_site_fract_y
_atom_site_fract_z
_atom_site_U_iso_or_equiv
_atom_site_adp_type
_atom_site_occupancy
_atom_site_symmetry_multiplicity
_atom_site_calc_flag
_atom_site_refinement_flags
Co1 Co 0.41236(4) 0.13378(7) 0.18888(3) 0.0433(3) Uani 1 1 d .
N1 N 0.4563(2) 0.3306(4) 0.16234(19) 0.0401(11) Uani 1 1 d .
N2 N 0.3614(2) 0.2980(4) 0.23848(18) 0.0367(10) Uani 1 1 d .
O1 O 0.3316(2) 0.1297(4) 0.11081(18) 0.0658(13) Uani 1 1 d .
O2 O 0.3781(3) -0.0559(5) 0.1267(2) 0.098(2) Uani 1 1 d .
O3 O 0.1998(2) 0.0952(4) 0.03868(16) 0.0615(12) Uani 1 1 d .
O4 O 0.3875(2) 0.0151(4) 0.25869(17) 0.0571(11) Uani 1 1 d .
O5 O 0.4834(2) 0.0820(4) 0.3184(2) 0.0617(12) Uani 1 1 d .
C1 C 0.3387(3) 0.0203(5) 0.0938(2) 0.0414(13) Uani 1 1 d .
C2 C 0.3021(3) -0.0304(5) 0.0343(2) 0.0345(12) Uani 1 1 d .
C3 C 0.2350(3) 0.0112(5) 0.0068(2) 0.0403(13) Uani 1 1 d .
C4 C 0.2052(3) -0.0365(6) -0.0494(2) 0.0547(16) Uani 1 1 d .
H4 H 0.1608 -0.0077 -0.0677 0.066 Uiso 1 1 calc R
C5 C 0.2411(4) -0.1258(6) -0.0777(3) 0.0632(18) Uani 1 1 d .
H5 H 0.2208 -0.1577 -0.1153 0.076 Uiso 1 1 calc R
C6 C 0.3066(4) -0.1685(6) -0.0513(3) 0.0595(17) Uani 1 1 d .
H6 H 0.3311 -0.2287 -0.0709 0.071 Uiso 1 1 calc R
C7 C 0.3358(3) -0.1216(5) 0.0045(2) 0.0468(14) Uani 1 1 d .
H7 H 0.3798 -0.1526 0.0227 0.056 Uiso 1 1 calc R
C8 C 0.4283(3) 0.0169(5) 0.3085(3) 0.0430(14) Uani 1 1 d .
C9 C 0.4075(3) -0.0625(5) 0.3586(2) 0.0375(12) Uani 1 1 d .
C10 C 0.3398(3) -0.1162(5) 0.3521(2) 0.0432(13) Uani 1 1 d .
H10 H 0.3069 -0.0968 0.3180 0.052 Uiso 1 1 calc R
C11 C 0.3207(3) -0.1979(5) 0.3954(2) 0.0428(13) Uani 1 1 d .
H11 H 0.2754 -0.2339 0.3903 0.051 Uiso 1 1 calc R
C12 C 0.3692(3) -0.2261(5) 0.4463(2) 0.0404(13) Uani 1 1 d .
C13 C 0.4353(3) -0.1672(5) 0.4544(2) 0.0443(14) Uani 1 1 d .
H13 H 0.4672 -0.1828 0.4896 0.053 Uiso 1 1 calc R
C14 C 0.4543(3) -0.0858(5) 0.4111(2) 0.0433(13) Uani 1 1 d .
H14 H 0.4987 -0.0465 0.4173 0.052 Uiso 1 1 calc R
C15 C 0.1496(3) 0.1796(5) 0.0072(2) 0.0473(14) Uani 1 1 d .
H15A H 0.1077 0.1328 -0.0113 0.057 Uiso 1 1 calc R
H15B H 0.1696 0.2243 -0.0242 0.057 Uiso 1 1 calc R
C16 C 0.5035(3) 0.3448(6) 0.1263(3) 0.0537(16) Uani 1 1 d .
H16 H 0.5222 0.2718 0.1105 0.064 Uiso 1 1 calc R
C17 C 0.5271(4) 0.4669(8) 0.1104(3) 0.069(2) Uani 1 1 d .
H17 H 0.5602 0.4741 0.0841 0.083 Uiso 1 1 calc R
C18 C 0.5014(4) 0.5719(7) 0.1336(3) 0.070(2) Uani 1 1 d .
H18 H 0.5171 0.6527 0.1236 0.083 Uiso 1 1 calc R
C19 C 0.4513(3) 0.5619(5) 0.1725(3) 0.0515(16) Uani 1 1 d .
C20 C 0.4303(3) 0.4372(5) 0.1858(2) 0.0388(13) Uani 1 1 d .
C21 C 0.3793(3) 0.4196(5) 0.2263(2) 0.0381(12) Uani 1 1 d .
C22 C 0.3515(3) 0.5279(5) 0.2523(3) 0.0492(15) Uani 1 1 d .
C23 C 0.3034(3) 0.5065(7) 0.2919(3) 0.0606(18) Uani 1 1 d .
H23 H 0.2832 0.5754 0.3096 0.073 Uiso 1 1 calc R
C24 C 0.2862(3) 0.3841(7) 0.3044(3) 0.0587(17) Uani 1 1 d .
H24 H 0.2545 0.3682 0.3312 0.070 Uiso 1 1 calc R
C25 C 0.3160(3) 0.2824(6) 0.2771(3) 0.0480(14) Uani 1 1 d .
H25 H 0.3035 0.1991 0.2863 0.058 Uiso 1 1 calc R
C26 C 0.4211(4) 0.6689(6) 0.1987(3) 0.069(2) Uani 1 1 d .
H26 H 0.4340 0.7518 0.1892 0.083 Uiso 1 1 calc R
C27 C 0.3749(4) 0.6526(6) 0.2365(3) 0.067(2) Uani 1 1 d .
H27 H 0.3570 0.7248 0.2534 0.080 Uiso 1 1 calc R

loop_
_atom_site_aniso_label
_atom_site_aniso_U_11
_atom_site_aniso_U_22
_atom_site_aniso_U_33
_atom_site_aniso_U_23
_atom_site_aniso_U_13
_atom_site_aniso_U_12
Co1 0.0448(5) 0.0408(5) 0.0429(4) 0.0033(3) 0.0029(3) -0.0009(4)
N1 0.039(3) 0.042(3) 0.039(2) 0.008(2) 0.003(2) -0.009(2)
N2 0.035(3) 0.037(2) 0.038(2) -0.0018(19) 0.004(2) 0.000(2)
O1 0.082(3) 0.047(3) 0.057(3) -0.017(2) -0.025(2) 0.012(2)
O2 0.119(5) 0.086(4) 0.075(3) -0.020(3) -0.035(3) 0.041(3)
O3 0.074(3) 0.067(3) 0.037(2) -0.0157(19) -0.009(2) 0.037(2)
O4 0.075(3) 0.050(2) 0.047(2) 0.0148(19) 0.010(2) -0.009(2)
O5 0.061(3) 0.053(2) 0.077(3) 0.001(2) 0.031(2) -0.018(2)
C1 0.040(3) 0.043(3) 0.042(3) 0.000(3) 0.008(3) 0.005(3)
C2 0.037(3) 0.035(3) 0.033(3) -0.002(2) 0.009(2) -0.004(2)
C3 0.048(4) 0.039(3) 0.033(3) -0.007(2) 0.004(2) 0.006(3)
C4 0.057(4) 0.064(4) 0.039(3) -0.014(3) -0.006(3) 0.011(3)
C5 0.077(5) 0.068(4) 0.041(3) -0.024(3) -0.001(3) 0.005(4)
C6 0.063(4) 0.063(4) 0.054(4) -0.022(3) 0.015(3) 0.011(3)
C7 0.046(4) 0.046(3) 0.048(3) -0.008(3) 0.007(3) 0.005(3)
C8 0.053(4) 0.025(3) 0.056(4) 0.000(2) 0.027(3) 0.001(3)
C9 0.047(3) 0.027(3) 0.041(3) -0.001(2) 0.017(3) -0.004(2)
C10 0.046(4) 0.043(3) 0.039(3) 0.004(2) 0.004(2) -0.007(3)
C11 0.041(3) 0.045(3) 0.043(3) 0.000(3) 0.010(3) -0.015(3)
C12 0.052(4) 0.037(3) 0.035(3) -0.003(2) 0.011(3) -0.004(3)
C13 0.045(4) 0.047(3) 0.039(3) -0.004(2) 0.002(3) -0.005(3)
C14 0.039(3) 0.045(3) 0.048(3) -0.006(3) 0.013(3) -0.009(3)
C15 0.059(4) 0.047(3) 0.035(3) 0.001(2) 0.004(3) 0.012(3)
C16 0.058(4) 0.055(4) 0.045(3) 0.012(3) 0.000(3) -0.011(3)
C17 0.061(5) 0.093(6) 0.055(4) 0.023(4) 0.013(3) -0.020(4)
C18 0.080(5) 0.053(4) 0.071(5) 0.025(4) -0.005(4) -0.019(4)
C19 0.053(4) 0.041(3) 0.055(4) 0.012(3) -0.010(3) -0.013(3)
C20 0.039(3) 0.033(3) 0.039(3) 0.009(2) -0.010(2) -0.003(2)
C21 0.033(3) 0.032(3) 0.044(3) 0.002(2) -0.009(2) 0.000(2)
C22 0.046(4) 0.041(3) 0.055(4) -0.005(3) -0.011(3) 0.008(3)
C23 0.051(4) 0.061(4) 0.067(4) -0.017(3) 0.000(3) 0.017(3)
C24 0.049(4) 0.076(5) 0.051(4) -0.006(3) 0.010(3) 0.008(3)
C25 0.047(4) 0.046(3) 0.050(3) -0.001(3) 0.006(3) -0.001(3)
C26 0.081(6) 0.032(3) 0.085(5) 0.013(3) -0.019(4) -0.006(3)
C27 0.068(5) 0.038(4) 0.085(5) -0.005(3) -0.016(4) 0.011(3)

loop_
_atom_type_symbol
_atom_type_description
_atom_type_scat_dispersion_real
_atom_type_scat_dispersion_imag
_atom_type_scat_source
C C 0.0033 0.0016 'International Tables Vol C Tables 4.2.6.8 and 6.1.1.4'
H H 0.0000 0.0000 'International Tables Vol C Tables 4.2.6.8 and 6.1.1.4'
N N 0.0061 0.0033 'International Tables Vol C Tables 4.2.6.8 and 6.1.1.4'
O O 0.0106 0.0060 'International Tables Vol C Tables 4.2.6.8 and 6.1.1.4'
Co Co 0.3494 0.9721 'International Tables Vol C Tables 4.2.6.8 and 6.1.1.4'

loop_
_geom_angle_atom_site_label_1
_geom_angle_atom_site_label_2
_geom_angle_atom_site_label_3
_geom_angle
_geom_angle_site_symmetry_1
_geom_angle_site_symmetry_3
O5 Co1 O4 103.54(17) 2_655 .
O5 Co1 O1 120.05(18) 2_655 .
O4 Co1 O1 112.31(18) . .
O5 Co1 N1 79.76(16) 2_655 .
O4 Co1 N1 147.03(16) . .
O1 Co1 N1 92.85(16) . .
O5 Co1 N2 134.30(16) 2_655 .
O4 Co1 N2 85.23(16) . .
O1 Co1 N2 96.00(15) . .
N1 Co1 N2 70.71(16) . .
C16 N1 C20 118.4(5) . .
C16 N1 Co1 124.6(4) . .
C20 N1 Co1 117.0(3) . .
C25 N2 C21 117.3(5) . .
C25 N2 Co1 125.8(4) . .
C21 N2 Co1 117.0(3) . .
C1 O1 Co1 100.0(3) . .
C3 O3 C15 119.2(4) . .
C8 O4 Co1 118.2(4) . .
C8 O5 Co1 156.3(4) . 2_655
O1 C1 O2 119.7(5) . .
O1 C1 C2 123.3(5) . .
O2 C1 C2 117.0(5) . .
C7 C2 C3 117.6(5) . .
C7 C2 C1 119.1(5) . .
C3 C2 C1 123.3(5) . .
O3 C3 C4 122.5(5) . .
O3 C3 C2 117.2(4) . .
C4 C3 C2 120.2(5) . .
C5 C4 C3 120.1(6) . .
C5 C4 H4 120.0 . .
C3 C4 H4 120.0 . .
C4 C5 C6 120.5(5) . .
C4 C5 H5 119.7 . .
C6 C5 H5 119.7 . .
C5 C6 C7 119.3(6) . .
C5 C6 H6 120.3 . .
C7 C6 H6 120.3 . .
C6 C7 C2 122.2(6) . .
C6 C7 H7 118.9 . .
C2 C7 H7 118.9 . .
O5 C8 O4 123.7(5) . .
O5 C8 C9 119.0(5) . .
O4 C8 C9 117.3(5) . .
C14 C9 C10 118.8(5) . .
C14 C9 C8 121.6(5) . .
C10 C9 C8 119.5(5) . .
C11 C10 C9 121.0(5) . .
C11 C10 H10 119.5 . .
C9 C10 H10 119.5 . .
C10 C11 C12 119.7(5) . .
C10 C11 H11 120.2 . .
C12 C11 H11 120.2 . .
C11 C12 C13 119.3(5) . .
C11 C12 C15 120.3(5) . 4_545
C13 C12 C15 120.4(5) . 4_545
C14 C13 C12 120.9(5) . .
C14 C13 H13 119.6 . .
C12 C13 H13 119.6 . .
C13 C14 C9 120.1(5) . .
C13 C14 H14 119.9 . .
C9 C14 H14 119.9 . .
O3 C15 C12 106.1(4) . 4
O3 C15 H15A 110.5 . .
C12 C15 H15A 110.5 4 .
O3 C15 H15B 110.5 . .
C12 C15 H15B 110.5 4 .
H15A C15 H15B 108.7 . .
N1 C16 C17 122.3(6) . .
N1 C16 H16 118.9 . .
C17 C16 H16 118.9 . .
C18 C17 C16 119.2(7) . .
C18 C17 H17 120.4 . .
C16 C17 H17 120.4 . .
C17 C18 C19 120.7(6) . .
C17 C18 H18 119.6 . .
C19 C18 H18 119.6 . .
C18 C19 C20 116.6(6) . .
C18 C19 C26 124.1(6) . .
C20 C19 C26 119.3(6) . .
N1 C20 C19 122.8(5) . .
N1 C20 C21 117.6(4) . .
C19 C20 C21 119.6(5) . .
N2 C21 C22 122.8(5) . .
N2 C21 C20 117.6(5) . .
C22 C21 C20 119.6(5) . .
C23 C22 C21 117.7(5) . .
C23 C22 C27 124.4(6) . .
C21 C22 C27 117.9(6) . .
C24 C23 C22 119.1(6) . .
C24 C23 H23 120.4 . .
C22 C23 H23 120.4 . .
C23 C24 C25 119.7(6) . .
C23 C24 H24 120.1 . .
C25 C24 H24 120.1 . .
N2 C25 C24 123.3(6) . .
N2 C25 H25 118.3 . .
C24 C25 H25 118.3 . .
C27 C26 C19 121.1(6) . .
C27 C26 H26 119.5 . .
C19 C26 H26 119.5 . .
C26 C27 C22 122.6(6) . .
C26 C27 H27 118.7 . .
C22 C27 H27 118.7 . .

loop_
_geom_bond_atom_site_label_1
_geom_bond_atom_site_label_2
_geom_bond_distance
_geom_bond_site_symmetry_2
Co1 O5 2.087(4) 2_655
Co1 O4 2.102(4) .
Co1 O1 2.139(4) .
Co1 N1 2.323(4) .
Co1 N2 2.329(4) .
N1 C16 1.307(7) .
N1 C20 1.352(7) .
N2 C25 1.324(7) .
N2 C21 1.348(6) .
O1 C1 1.215(6) .
O2 C1 1.248(7) .
O3 C3 1.367(6) .
O3 C15 1.402(6) .
O4 C8 1.255(7) .
O5 C8 1.238(7) .
O5 Co1 2.087(4) 2_655
C1 C2 1.498(7) .
C2 C7 1.375(7) .
C2 C3 1.397(7) .
C3 C4 1.387(7) .
C4 C5 1.367(8) .
C4 H4 0.9300 .
C5 C6 1.367(9) .
C5 H5 0.9300 .
C6 C7 1.374(8) .
C6 H6 0.9300 .
C7 H7 0.9300 .
C8 C9 1.494(7) .
C9 C14 1.380(7) .
C9 C10 1.391(7) .
C10 C11 1.379(7) .
C10 H10 0.9300 .
C11 C12 1.382(7) .
C11 H11 0.9300 .
C12 C13 1.384(7) .
C12 C15 1.512(7) 4_545
C13 C14 1.377(7) .
C13 H13 0.9300 .
C14 H14 0.9300 .
C15 C12 1.512(7) 4
C15 H15A 0.9700 .
C15 H15B 0.9700 .
C16 C17 1.410(9) .
C16 H16 0.9300 .
C17 C18 1.334(10) .
C17 H17 0.9300 .
C18 C19 1.393(9) .
C18 H18 0.9300 .
C19 C20 1.402(7) .
C19 C26 1.421(10) .
C20 C21 1.440(8) .
C21 C22 1.409(7) .
C22 C23 1.387(9) .
C22 C27 1.433(9) .
C23 C24 1.355(9) .
C23 H23 0.9300 .
C24 C25 1.386(8) .
C24 H24 0.9300 .
C25 H25 0.9300 .
C26 C27 1.322(10) .
C26 H26 0.9300 .
C27 H27 0.9300 .

loop_
_geom_torsion_atom_site_label_1
_geom_torsion_atom_site_label_2
_geom_torsion_atom_site_label_3
_geom_torsion_atom_site_label_4
_geom_torsion
_geom_torsion_site_symmetry_1
_geom_torsion_site_symmetry_4
O5 Co1 N1 C16 33.9(4) 2_655 .
O4 Co1 N1 C16 133.0(4) . .
O1 Co1 N1 C16 -86.1(4) . .
N2 Co1 N1 C16 178.5(5) . .
O5 Co1 N1 C20 -146.7(4) 2_655 .
O4 Co1 N1 C20 -47.5(5) . .
O1 Co1 N1 C20 93.3(4) . .
N2 Co1 N1 C20 -2.1(3) . .
O5 Co1 N2 C25 -125.5(4) 2_655 .
O4 Co1 N2 C25 -21.2(4) . .
O1 Co1 N2 C25 90.7(4) . .
N1 Co1 N2 C25 -178.3(4) . .
O5 Co1 N2 C21 55.2(4) 2_655 .
O4 Co1 N2 C21 159.5(4) . .
O1 Co1 N2 C21 -88.5(4) . .
N1 Co1 N2 C21 2.4(3) . .
O5 Co1 O1 C1 53.4(4) 2_655 .
O4 Co1 O1 C1 -68.5(4) . .
N1 Co1 O1 C1 133.3(4) . .
N2 Co1 O1 C1 -155.8(4) . .
O5 Co1 O4 C8 54.3(4) 2_655 .
O1 Co1 O4 C8 -174.7(4) . .
N1 Co1 O4 C8 -37.7(6) . .
N2 Co1 O4 C8 -80.2(4) . .
Co1 O1 C1 O2 9.5(7) . .
Co1 O1 C1 C2 -170.6(4) . .
O1 C1 C2 C7 147.4(6) . .
O2 C1 C2 C7 -32.7(8) . .
O1 C1 C2 C3 -32.1(8) . .
O2 C1 C2 C3 147.8(6) . .
C15 O3 C3 C4 -29.1(8) . .
C15 O3 C3 C2 153.7(5) . .
C7 C2 C3 O3 175.6(5) . .
C1 C2 C3 O3 -4.9(8) . .
C7 C2 C3 C4 -1.7(8) . .
C1 C2 C3 C4 177.7(5) . .
O3 C3 C4 C5 -176.3(6) . .
C2 C3 C4 C5 0.8(9) . .
C3 C4 C5 C6 -0.2(10) . .
C4 C5 C6 C7 0.6(10) . .
C5 C6 C7 C2 -1.5(10) . .
C3 C2 C7 C6 2.1(8) . .
C1 C2 C7 C6 -177.4(5) . .
Co1 O5 C8 O4 -70.5(12) 2_655 .
Co1 O5 C8 C9 110.8(10) 2_655 .
Co1 O4 C8 O5 -2.1(7) . .
Co1 O4 C8 C9 176.6(3) . .
O5 C8 C9 C14 -13.2(8) . .
O4 C8 C9 C14 168.0(5) . .
O5 C8 C9 C10 167.8(5) . .
O4 C8 C9 C10 -11.0(7) . .
C14 C9 C10 C11 -4.0(8) . .
C8 C9 C10 C11 175.0(5) . .
C9 C10 C11 C12 0.6(8) . .
C10 C11 C12 C13 2.9(8) . .
C10 C11 C12 C15 -177.1(5) . 4_545
C11 C12 C13 C14 -3.0(8) . .
C15 C12 C13 C14 176.9(5) 4_545 .
C12 C13 C14 C9 -0.4(8) . .
C10 C9 C14 C13 3.8(8) . .
C8 C9 C14 C13 -175.1(5) . .
C3 O3 C15 C12 -170.0(5) . 4
C20 N1 C16 C17 -1.1(8) . .
Co1 N1 C16 C17 178.3(4) . .
N1 C16 C17 C18 1.1(10) . .
C16 C17 C18 C19 -0.7(10) . .
C17 C18 C19 C20 0.5(9) . .
C17 C18 C19 C26 -179.7(6) . .
C16 N1 C20 C19 0.8(7) . .
Co1 N1 C20 C19 -178.7(4) . .
C16 N1 C20 C21 -178.9(5) . .
Co1 N1 C20 C21 1.6(6) . .
C18 C19 C20 N1 -0.5(8) . .
C26 C19 C20 N1 179.6(5) . .
C18 C19 C20 C21 179.2(5) . .
C26 C19 C20 C21 -0.7(8) . .
C25 N2 C21 C22 -0.5(7) . .
Co1 N2 C21 C22 178.9(4) . .
C25 N2 C21 C20 178.2(4) . .
Co1 N2 C21 C20 -2.5(6) . .
N1 C20 C21 N2 0.6(7) . .
C19 C20 C21 N2 -179.1(5) . .
N1 C20 C21 C22 179.3(4) . .
C19 C20 C21 C22 -0.5(7) . .
N2 C21 C22 C23 -0.3(8) . .
C20 C21 C22 C23 -178.9(5) . .
N2 C21 C22 C27 179.4(5) . .
C20 C21 C22 C27 0.8(7) . .
C21 C22 C23 C24 0.9(9) . .
C27 C22 C23 C24 -178.7(6) . .
C22 C23 C24 C25 -0.8(9) . .
C21 N2 C25 C24 0.6(8) . .
Co1 N2 C25 C24 -178.7(4) . .
C23 C24 C25 N2 0.0(9) . .
C18 C19 C26 C27 -178.4(6) . .
C20 C19 C26 C27 1.5(9) . .
C19 C26 C27 C22 -1.3(10) . .
C23 C22 C27 C26 179.7(6) . .
C21 C22 C27 C26 0.1(9) . .
